data_4336568
loop_
_publ_author_name
'Leslie Villalobos'
'Julia E. Barker Paredes'
'Zhi Cao'
'Tong Ren'

_publ_contact_author_address
; Department of Chemistry 
  University of Miami 
  PO BOX 249118 
  Coral Gables, FL 33124-0431 
  USA 
;
_publ_contact_author_email tren@miami.edu
_publ_contact_author_fax '(305) 284-1880'
_publ_contact_author_name 'Dr. Ren, Tong'
_publ_contact_author_phone '(305) 284-6617'
_publ_section_title
;
 tert-Butyl Hydroperoxide Oxygenation of Organic Sulfides Catalyzed by
 Diruthenium(II,III) Tetracarboxylates
;
_journal_name_full 'Inorganic Chemistry'
_journal_page_first 12545
_journal_page_last 12552
_journal_paper_doi 10.1021/ic401588j
_journal_volume 52
_journal_year 2013
_chemical_formula_sum 'C36 H52 B F4 O12 Ru2'
_chemical_formula_weight 965.73
_chemical_name_systematic
; 
 ? 
;
_space_group_IT_number 14
_symmetry_cell_setting monoclinic
_symmetry_space_group_name_Hall '-P 2yn'
_symmetry_space_group_name_H-M 'P 1 21/n 1'
_atom_sites_solution_hydrogens geom
_atom_sites_solution_primary direct
_atom_sites_solution_secondary difmap
_audit_creation_method SHELXL-97
_cell_angle_alpha 90.00
_cell_angle_beta 96.5350(10)
_cell_angle_gamma 90.00
_cell_formula_units_Z 4
_cell_length_a 9.7724(4)
_cell_length_b 24.1791(9)
_cell_length_c 18.0905(7)
_cell_measurement_reflns_used 8418
_cell_measurement_temperature 300(2)
_cell_measurement_theta_max 27.88
_cell_measurement_theta_min 2.26
_cell_volume 4246.8(3)
_computing_cell_refinement 'Bruker SMART'
_computing_data_collection 'Bruker SMART'
_computing_data_reduction 'Bruker SHELXTL'
_computing_molecular_graphics 'Bruker SHELXTL'
_computing_publication_material 'Bruker SHELXTL'
_computing_structure_refinement 'SHELXL-97 (Sheldrick, 1997)'
_computing_structure_solution 'SHELXS-97 (Sheldrick, 1990)'
_diffrn_ambient_temperature 300(2)
_diffrn_measured_fraction_theta_full 1.000
_diffrn_measured_fraction_theta_max 1.000
_diffrn_measurement_device_type 'CCD area detector'
_diffrn_measurement_method 'phi and omega scans'
_diffrn_radiation_monochromator graphite
_diffrn_radiation_source 'fine-focus sealed tube'
_diffrn_radiation_type MoK\a
_diffrn_radiation_wavelength 0.71073
_diffrn_reflns_av_R_equivalents 0.0253
_diffrn_reflns_av_sigmaI/netI 0.0318
_diffrn_reflns_limit_h_max 11
_diffrn_reflns_limit_h_min -11
_diffrn_reflns_limit_k_max 28
_diffrn_reflns_limit_k_min -25
_diffrn_reflns_limit_l_max 21
_diffrn_reflns_limit_l_min -14
_diffrn_reflns_number 22310
_diffrn_reflns_theta_full 25.00
_diffrn_reflns_theta_max 25.00
_diffrn_reflns_theta_min 2.03
_exptl_absorpt_coefficient_mu 0.785
_exptl_absorpt_correction_T_max 1.00
_exptl_absorpt_correction_T_min 0.797
_exptl_absorpt_correction_type empirical
_exptl_absorpt_process_details
; 
  SADABS, Absorption corrections using Bruker CCD based on the method of 
  Bob Blessing.  Acta Cryst. 1995, A51, 33 
;
_exptl_crystal_colour red
_exptl_crystal_density_diffrn 1.510
_exptl_crystal_description block
_exptl_crystal_F_000 1972
_exptl_crystal_size_max 0.31
_exptl_crystal_size_mid 0.29
_exptl_crystal_size_min 0.12
_refine_diff_density_max 1.033
_refine_diff_density_min -0.414
_refine_diff_density_rms 0.071
_refine_ls_extinction_method none
_refine_ls_goodness_of_fit_ref 1.014
_refine_ls_hydrogen_treatment mixed
_refine_ls_matrix_type full
_refine_ls_number_parameters 509
_refine_ls_number_reflns 7479
_refine_ls_number_restraints 28
_refine_ls_restrained_S_all 1.023
_refine_ls_R_factor_all 0.0522
_refine_ls_R_factor_gt 0.0372
_refine_ls_shift/su_max 0.002
_refine_ls_shift/su_mean 0.000
_refine_ls_structure_factor_coef Fsqd
_refine_ls_weighting_details 'calc w=1/[\s^2^(Fo^2^)+(0.0650P)^2^+0.0000P] where P=(Fo^2^+2Fc^2^)/3'
_refine_ls_weighting_scheme calc
_refine_ls_wR_factor_gt 0.0977
_refine_ls_wR_factor_ref 0.1051
_reflns_number_gt 5630
_reflns_number_total 7479
_reflns_threshold_expression >2sigma(I)
_cod_data_source_file ic401588j_si_001.cif
_cod_data_source_block compd1b
_cod_database_code 4336568

loop_
_symmetry_equiv_pos_as_xyz
'x, y, z'
'-x+1/2, y+1/2, -z+1/2'
'-x, -y, -z'
'x-1/2, -y-1/2, z-1/2'

loop_
_atom_site_label
_atom_site_type_symbol
_atom_site_fract_x
_atom_site_fract_y
_atom_site_fract_z
_atom_site_U_iso_or_equiv
_atom_site_adp_type
_atom_site_occupancy
_atom_site_symmetry_multiplicity
_atom_site_calc_flag
_atom_site_refinement_flags
_atom_site_disorder_assembly
_atom_site_disorder_group
Ru1 Ru 0.71410(3) 0.223790(11) 0.559053(16) 0.04114(10) Uani 1 1 d . . .
Ru2 Ru 0.60478(3) 0.237114(11) 0.660865(16) 0.04301(11) Uani 1 1 d . . .
O1 O 0.8886(2) 0.25636(10) 0.61388(14) 0.0475(6) Uani 1 1 d . . .
O2 O 0.7805(3) 0.26893(9) 0.71431(14) 0.0486(6) Uani 1 1 d . . .
O3 O 0.7741(2) 0.14883(9) 0.59865(14) 0.0483(6) Uani 1 1 d . . .
O4 O 0.6655(3) 0.16160(9) 0.69863(14) 0.0533(6) Uani 1 1 d . . .
O5 O 0.5371(2) 0.19272(9) 0.50620(13) 0.0453(6) Uani 1 1 d . . .
O6 O 0.4314(2) 0.20431(10) 0.60758(14) 0.0491(6) Uani 1 1 d . . .
O7 O 0.6549(3) 0.30014(9) 0.52143(14) 0.0502(6) Uani 1 1 d . . .
O8 O 0.5433(3) 0.31245(9) 0.62094(14) 0.0494(6) Uani 1 1 d . . .
O9 O 0.8262(3) 0.20902(12) 0.45684(15) 0.0613(7) Uani 1 1 d . . .
O10 O 0.4971(3) 0.25880(12) 0.76078(16) 0.0679(8) Uani 1 1 d . . .
O11 O 0.4142(5) 0.11099(16) 0.8689(3) 0.1192(14) Uani 1 1 d . . .
O12 O 0.3837(5) 0.20075(16) 0.8710(2) 0.1210(15) Uani 1 1 d . . .
C1 C 0.7392(4) 0.13233(14) 0.6601(2) 0.0525(9) Uani 1 1 d . . .
C2 C 0.7904(5) 0.07589(16) 0.6885(3) 0.0685(12) Uani 1 1 d . . .
C3 C 0.9476(5) 0.0780(2) 0.6968(3) 0.106(2) Uani 1 1 d . . .
H3A H 0.9783 0.0872 0.6498 0.159 Uiso 1 1 calc R . .
H3B H 0.9840 0.0426 0.7129 0.159 Uiso 1 1 calc R . .
H3C H 0.9793 0.1056 0.7330 0.159 Uiso 1 1 calc R . .
C4 C 0.7375(7) 0.06241(19) 0.7628(3) 0.103(2) Uani 1 1 d . . .
H4A H 0.7683 0.0903 0.7987 0.155 Uiso 1 1 calc R . .
H4B H 0.7724 0.0270 0.7801 0.155 Uiso 1 1 calc R . .
H4C H 0.6387 0.0615 0.7563 0.155 Uiso 1 1 calc R . .
C5 C 0.7413(5) 0.03174(15) 0.6288(3) 0.0677(12) Uani 1 1 d . . .
H5A H 0.7865 0.0387 0.5847 0.081 Uiso 1 1 calc R . .
H5B H 0.7708 -0.0044 0.6477 0.081 Uiso 1 1 calc R . .
C6 C 0.4311(4) 0.18870(14) 0.5405(2) 0.0472(8) Uani 1 1 d . . .
C7 C 0.2995(4) 0.16518(16) 0.4994(2) 0.0570(10) Uani 1 1 d . . .
C8 C 0.1849(4) 0.1615(2) 0.5502(3) 0.0780(14) Uani 1 1 d . . .
H8A H 0.1663 0.1977 0.5684 0.117 Uiso 1 1 calc R . .
H8B H 0.2134 0.1375 0.5914 0.117 Uiso 1 1 calc R . .
H8C H 0.1030 0.1470 0.5226 0.117 Uiso 1 1 calc R . .
C9 C 0.2559(5) 0.2027(2) 0.4328(3) 0.0827(14) Uani 1 1 d . . .
H9A H 0.3292 0.2049 0.4018 0.124 Uiso 1 1 calc R . .
H9B H 0.2358 0.2390 0.4501 0.124 Uiso 1 1 calc R . .
H9C H 0.1752 0.1877 0.4046 0.124 Uiso 1 1 calc R . .
C10 C 0.3320(4) 0.10639(16) 0.4693(2) 0.0610(11) Uani 1 1 d . . .
H10B H 0.2481 0.0910 0.4436 0.073 Uiso 1 1 calc R . .
H10C H 0.3978 0.1102 0.4334 0.073 Uiso 1 1 calc R . .
C11 C 0.5876(5) 0.03031(15) 0.6068(2) 0.0615(11) Uani 1 1 d . . .
C12 C 0.5295(4) 0.06434(15) 0.5506(2) 0.0562(10) Uani 1 1 d . . .
H12A H 0.5872 0.0868 0.5262 0.067 Uiso 1 1 calc R . .
C13 C 0.3890(4) 0.06649(15) 0.5288(2) 0.0598(11) Uani 1 1 d . . .
C14 C 0.3052(5) 0.0300(2) 0.5638(3) 0.0812(15) Uani 1 1 d . . .
H14A H 0.2105 0.0297 0.5500 0.097 Uiso 1 1 calc R . .
C15 C 0.3623(7) -0.0052(2) 0.6182(3) 0.0921(17) Uani 1 1 d . . .
H15A H 0.3060 -0.0295 0.6406 0.111 Uiso 1 1 calc R . .
C16 C 0.5032(6) -0.00487(18) 0.6402(3) 0.0832(15) Uani 1 1 d . . .
H16A H 0.5404 -0.0286 0.6776 0.100 Uiso 1 1 calc R . .
C21 C 0.5812(4) 0.32878(14) 0.5595(2) 0.0475(9) Uani 1 1 d . . .
C22 C 0.5289(4) 0.38526(16) 0.5309(2) 0.0614(11) Uani 1 1 d . . .
C23 C 0.3717(5) 0.3832(2) 0.5223(3) 0.0900(16) Uani 1 1 d . . .
H23A H 0.3405 0.3756 0.5697 0.135 Uiso 1 1 calc R . .
H23B H 0.3403 0.3546 0.4877 0.135 Uiso 1 1 calc R . .
H23C H 0.3356 0.4182 0.5041 0.135 Uiso 1 1 calc R . .
C24 C 0.5816(5) 0.39790(19) 0.4561(3) 0.0835(15) Uani 1 1 d . . .
H24A H 0.5465 0.4331 0.4381 0.125 Uiso 1 1 calc R . .
H24B H 0.5510 0.3696 0.4209 0.125 Uiso 1 1 calc R . .
H24C H 0.6805 0.3990 0.4625 0.125 Uiso 1 1 calc R . .
C25 C 0.5782(5) 0.42949(15) 0.5908(3) 0.0680(12) Uani 1 1 d . . .
H25A H 0.5493 0.4657 0.5718 0.082 Uiso 1 1 calc R . .
H25B H 0.5325 0.4227 0.6347 0.082 Uiso 1 1 calc R . .
C26 C 0.8875(4) 0.27214(14) 0.6806(2) 0.0489(9) Uani 1 1 d . . .
C27 C 1.0181(4) 0.29599(17) 0.7232(2) 0.0603(11) Uani 1 1 d . . .
C28 C 1.0567(5) 0.2575(2) 0.7901(3) 0.0903(17) Uani 1 1 d . . .
H28A H 1.0759 0.2211 0.7725 0.135 Uiso 1 1 calc R . .
H28B H 0.9815 0.2557 0.8198 0.135 Uiso 1 1 calc R . .
H28C H 1.1369 0.2717 0.8196 0.135 Uiso 1 1 calc R . .
C29 C 1.1357(4) 0.2988(2) 0.6741(3) 0.0831(15) Uani 1 1 d . . .
H29A H 1.1104 0.3231 0.6329 0.125 Uiso 1 1 calc R . .
H29B H 1.1531 0.2625 0.6558 0.125 Uiso 1 1 calc R . .
H29C H 1.2173 0.3125 0.7028 0.125 Uiso 1 1 calc R . .
C30 C 0.9851(4) 0.35433(16) 0.7523(2) 0.0636(11) Uani 1 1 d . . .
H30A H 0.9186 0.3505 0.7878 0.076 Uiso 1 1 calc R . .
H30B H 1.0686 0.3697 0.7785 0.076 Uiso 1 1 calc R . .
C31 C 0.7320(5) 0.43079(15) 0.6134(3) 0.0637(11) Uani 1 1 d . . .
C32 C 0.7889(5) 0.39665(15) 0.6711(2) 0.0599(11) Uani 1 1 d . . .
H32A H 0.7303 0.3747 0.6957 0.072 Uiso 1 1 calc R . .
C33 C 0.9295(5) 0.39420(16) 0.6932(2) 0.0605(11) Uani 1 1 d . . .
C34 C 1.0146(5) 0.4294(2) 0.6576(3) 0.0806(14) Uani 1 1 d . . .
H34A H 1.1091 0.4292 0.6717 0.097 Uiso 1 1 calc R . .
C35 C 0.9598(6) 0.4646(2) 0.6018(3) 0.0892(16) Uani 1 1 d . . .
H35A H 1.0176 0.4882 0.5792 0.107 Uiso 1 1 calc R . .
C36 C 0.8208(6) 0.46485(18) 0.5793(3) 0.0817(14) Uani 1 1 d . . .
H36A H 0.7857 0.4881 0.5408 0.098 Uiso 1 1 calc R . .
C41 C 0.2868(9) 0.0623(5) 0.7790(5) 0.206(5) Uani 1 1 d . . .
H41A H 0.2415 0.0615 0.7290 0.310 Uiso 1 1 calc R . .
H41B H 0.2206 0.0556 0.8133 0.310 Uiso 1 1 calc R . .
H41C H 0.3566 0.0341 0.7847 0.310 Uiso 1 1 calc R . .
C42 C 0.3437(13) 0.1109(4) 0.7925(5) 0.197(5) Uani 1 1 d . . .
H42A H 0.2737 0.1395 0.7871 0.237 Uiso 1 1 calc R . .
H42B H 0.4093 0.1183 0.7573 0.237 Uiso 1 1 calc R . .
C43 C 0.4954(6) 0.1559(2) 0.9787(3) 0.1031(18) Uani 1 1 d . . .
H43A H 0.5049 0.1925 0.9991 0.155 Uiso 1 1 calc R . .
H43B H 0.5847 0.1392 0.9794 0.155 Uiso 1 1 calc R . .
H43C H 0.4398 0.1340 1.0079 0.155 Uiso 1 1 calc R . .
C44 C 0.4293(6) 0.1588(2) 0.9017(3) 0.0874(15) Uani 1 1 d . . .
B B 0.4339(6) 0.3989(2) 0.8185(3) 0.0734(15) Uani 1 1 d D . .
F1A F 0.445(3) 0.4514(6) 0.8223(18) 0.166(3) Uani 0.224(4) 1 d PD A 1
F2A F 0.4219(19) 0.3883(8) 0.8914(8) 0.1377(18) Uani 0.224(4) 1 d PD A 1
F3A F 0.3278(19) 0.3990(9) 0.7690(12) 0.1436(19) Uani 0.224(4) 1 d PD A 1
F4A F 0.5628(16) 0.3958(7) 0.8046(13) 0.1271(17) Uani 0.224(4) 1 d PD A 1
F1B F 0.4897(6) 0.4346(3) 0.8698(4) 0.166(3) Uani 0.78 1 d PD A 2
F2B F 0.3393(5) 0.3660(2) 0.8429(3) 0.1377(18) Uani 0.78 1 d PD A 2
F3B F 0.3676(6) 0.4303(3) 0.7625(3) 0.1436(19) Uani 0.78 1 d PD A 2
F4B F 0.5326(5) 0.36553(19) 0.7944(3) 0.1271(17) Uani 0.78 1 d PD A 2

loop_
_atom_site_aniso_label
_atom_site_aniso_U_11
_atom_site_aniso_U_22
_atom_site_aniso_U_33
_atom_site_aniso_U_23
_atom_site_aniso_U_13
_atom_site_aniso_U_12
Ru1 0.04859(18) 0.03568(16) 0.03911(18) -0.00293(12) 0.00486(13) 0.00139(11)
Ru2 0.05436(19) 0.03614(17) 0.03886(18) -0.00220(12) 0.00676(14) 0.00088(12)
O1 0.0471(14) 0.0452(13) 0.0496(16) -0.0099(12) 0.0027(12) -0.0013(11)
O2 0.0571(16) 0.0441(14) 0.0438(15) -0.0075(11) 0.0020(13) 0.0026(11)
O3 0.0594(15) 0.0357(12) 0.0487(15) -0.0024(11) 0.0014(12) 0.0073(11)
O4 0.0747(17) 0.0377(13) 0.0470(15) 0.0035(11) 0.0053(13) 0.0011(12)
O5 0.0502(14) 0.0433(13) 0.0423(14) -0.0067(11) 0.0054(12) -0.0007(11)
O6 0.0507(14) 0.0471(14) 0.0504(16) -0.0050(12) 0.0089(12) -0.0035(11)
O7 0.0610(15) 0.0376(13) 0.0539(16) 0.0054(11) 0.0144(13) 0.0057(11)
O8 0.0590(15) 0.0375(13) 0.0536(16) 0.0003(12) 0.0149(13) 0.0070(11)
O9 0.0643(17) 0.0766(18) 0.0456(15) -0.0087(14) 0.0174(13) -0.0006(14)
O10 0.087(2) 0.0682(18) 0.0538(17) -0.0121(14) 0.0291(16) 0.0027(15)
O11 0.157(4) 0.087(3) 0.105(3) -0.011(3) -0.021(3) 0.012(3)
O12 0.198(5) 0.090(3) 0.085(3) 0.022(2) 0.057(3) 0.038(3)
C1 0.069(3) 0.0360(19) 0.049(2) -0.0024(17) -0.006(2) 0.0003(17)
C2 0.092(3) 0.039(2) 0.069(3) 0.008(2) -0.013(2) 0.011(2)
C3 0.106(4) 0.057(3) 0.142(6) 0.007(3) -0.043(4) 0.023(3)
C4 0.194(6) 0.048(3) 0.062(3) 0.013(2) -0.006(4) 0.008(3)
C5 0.092(3) 0.036(2) 0.075(3) 0.001(2) 0.007(3) 0.011(2)
C6 0.056(2) 0.0387(19) 0.046(2) -0.0019(16) 0.0029(18) 0.0031(16)
C7 0.053(2) 0.055(2) 0.062(3) -0.013(2) 0.003(2) -0.0022(17)
C8 0.056(3) 0.080(3) 0.099(4) -0.033(3) 0.013(3) -0.010(2)
C9 0.077(3) 0.081(3) 0.084(4) -0.007(3) -0.020(3) 0.009(2)
C10 0.061(2) 0.054(2) 0.067(3) -0.017(2) 0.002(2) -0.0073(19)
C11 0.089(3) 0.0336(19) 0.063(3) -0.0052(18) 0.016(2) -0.0034(19)
C12 0.071(3) 0.0334(19) 0.065(3) -0.0074(18) 0.013(2) -0.0052(17)
C13 0.071(3) 0.042(2) 0.068(3) -0.020(2) 0.015(2) -0.0089(19)
C14 0.083(3) 0.061(3) 0.104(4) -0.021(3) 0.029(3) -0.016(2)
C15 0.115(5) 0.064(3) 0.105(4) 0.004(3) 0.048(4) -0.019(3)
C16 0.124(5) 0.048(3) 0.082(4) 0.001(2) 0.029(3) -0.001(3)
C21 0.048(2) 0.0381(19) 0.056(2) 0.0002(17) 0.0010(18) 0.0025(15)
C22 0.066(3) 0.046(2) 0.070(3) 0.009(2) 0.000(2) 0.0096(18)
C23 0.069(3) 0.072(3) 0.125(5) 0.024(3) -0.008(3) 0.022(2)
C24 0.118(4) 0.059(3) 0.072(3) 0.022(2) 0.003(3) 0.015(3)
C25 0.088(3) 0.036(2) 0.082(3) 0.005(2) 0.016(3) 0.015(2)
C26 0.059(2) 0.0373(19) 0.049(2) -0.0050(16) -0.0022(19) 0.0064(16)
C27 0.058(2) 0.058(2) 0.062(3) -0.014(2) -0.007(2) 0.0037(19)
C28 0.091(4) 0.086(3) 0.084(4) -0.017(3) -0.034(3) 0.019(3)
C29 0.054(3) 0.094(4) 0.100(4) -0.041(3) 0.001(3) -0.004(2)
C30 0.069(3) 0.060(3) 0.059(3) -0.023(2) -0.002(2) -0.008(2)
C31 0.080(3) 0.036(2) 0.075(3) -0.011(2) 0.011(2) 0.0014(19)
C32 0.080(3) 0.0342(19) 0.066(3) -0.0126(19) 0.011(2) -0.0024(18)
C33 0.075(3) 0.045(2) 0.060(3) -0.0168(19) 0.003(2) -0.0056(19)
C34 0.080(3) 0.069(3) 0.093(4) -0.019(3) 0.010(3) -0.019(2)
C35 0.108(4) 0.063(3) 0.097(4) 0.004(3) 0.016(4) -0.024(3)
C36 0.112(4) 0.048(3) 0.086(4) 0.005(2) 0.012(3) -0.008(3)
C41 0.156(8) 0.266(14) 0.182(10) -0.090(10) -0.046(7) 0.046(8)
C42 0.332(15) 0.123(7) 0.120(7) -0.040(6) -0.053(8) 0.053(8)
C43 0.092(4) 0.107(4) 0.107(5) -0.004(4) -0.005(3) -0.001(3)
C44 0.100(4) 0.082(4) 0.083(4) 0.007(3) 0.022(3) 0.005(3)
B 0.069(3) 0.061(3) 0.088(4) 0.000(3) 0.001(3) 0.007(3)
F1A 0.126(5) 0.142(5) 0.219(8) -0.088(5) -0.029(4) -0.014(3)
F2A 0.117(4) 0.127(4) 0.166(5) 0.056(4) 0.002(3) -0.047(3)
F3A 0.144(4) 0.130(5) 0.155(4) 0.074(4) 0.009(4) 0.016(4)
F4A 0.144(4) 0.080(3) 0.163(4) -0.036(3) 0.044(3) 0.032(3)
F1B 0.126(5) 0.142(5) 0.219(8) -0.088(5) -0.029(4) -0.014(3)
F2B 0.117(4) 0.127(4) 0.166(5) 0.056(4) 0.002(3) -0.047(3)
F3B 0.144(4) 0.130(5) 0.155(4) 0.074(4) 0.009(4) 0.016(4)
F4B 0.144(4) 0.080(3) 0.163(4) -0.036(3) 0.044(3) 0.032(3)

loop_
_atom_type_symbol
_atom_type_description
_atom_type_scat_dispersion_real
_atom_type_scat_dispersion_imag
_atom_type_scat_source
C C 0.0033 0.0016 'International Tables Vol C Tables 4.2.6.8 and 6.1.1.4'
H H 0.0000 0.0000 'International Tables Vol C Tables 4.2.6.8 and 6.1.1.4'
B B 0.0013 0.0007 'International Tables Vol C Tables 4.2.6.8 and 6.1.1.4'
O O 0.0106 0.0060 'International Tables Vol C Tables 4.2.6.8 and 6.1.1.4'
F F 0.0171 0.0103 'International Tables Vol C Tables 4.2.6.8 and 6.1.1.4'
Ru Ru -1.2594 0.8363 'International Tables Vol C Tables 4.2.6.8 and 6.1.1.4'

loop_
_geom_angle_atom_site_label_1
_geom_angle_atom_site_label_2
_geom_angle_atom_site_label_3
_geom_angle
O3 Ru1 O5 91.88(10)
O3 Ru1 O7 178.70(10)
O5 Ru1 O7 89.05(10)
O3 Ru1 O1 88.90(10)
O5 Ru1 O1 178.38(9)
O7 Ru1 O1 90.15(10)
O3 Ru1 Ru2 89.08(7)
O5 Ru1 Ru2 88.86(7)
O7 Ru1 Ru2 90.02(7)
O1 Ru1 Ru2 89.73(7)
O3 Ru1 O9 90.01(10)
O5 Ru1 O9 91.27(10)
O7 Ru1 O9 90.89(10)
O1 Ru1 O9 90.15(10)
Ru2 Ru1 O9 179.08(8)
O6 Ru2 O4 90.26(10)
O6 Ru2 O2 179.12(9)
O4 Ru2 O2 88.94(10)
O6 Ru2 O8 89.10(10)
O4 Ru2 O8 178.93(10)
O2 Ru2 O8 91.70(10)
O6 Ru2 O10 91.79(11)
O4 Ru2 O10 94.88(11)
O2 Ru2 O10 88.66(11)
O8 Ru2 O10 86.00(10)
O6 Ru2 Ru1 90.22(7)
O4 Ru2 Ru1 89.94(7)
O2 Ru2 Ru1 89.40(7)
O8 Ru2 Ru1 89.20(7)
O10 Ru2 Ru1 174.77(8)
C26 O1 Ru1 119.0(2)
C26 O2 Ru2 119.6(2)
C1 O3 Ru1 120.0(2)
C1 O4 Ru2 118.8(2)
C6 O5 Ru1 119.9(2)
C6 O6 Ru2 119.0(2)
C21 O7 Ru1 118.4(2)
C21 O8 Ru2 119.1(2)
C44 O11 C42 116.5(5)
O3 C1 O4 122.2(3)
O3 C1 C2 118.0(4)
O4 C1 C2 119.9(4)
C1 C2 C3 106.9(4)
C1 C2 C4 110.9(4)
C3 C2 C4 111.0(4)
C1 C2 C5 108.5(3)
C3 C2 C5 108.6(4)
C4 C2 C5 110.9(4)
C11 C5 C2 114.7(3)
O6 C6 O5 122.0(3)
O6 C6 C7 119.2(3)
O5 C6 C7 118.7(3)
C6 C7 C9 107.9(3)
C6 C7 C8 111.4(3)
C9 C7 C8 110.5(4)
C6 C7 C10 108.4(3)
C9 C7 C10 108.3(3)
C8 C7 C10 110.3(3)
C13 C10 C7 114.0(3)
C16 C11 C12 118.4(5)
C16 C11 C5 121.9(4)
C12 C11 C5 119.7(4)
C11 C12 C13 122.9(4)
C12 C13 C14 117.3(4)
C12 C13 C10 120.1(4)
C14 C13 C10 122.5(4)
C15 C14 C13 120.2(5)
C14 C15 C16 120.8(5)
C11 C16 C15 120.2(5)
O7 C21 O8 123.2(3)
O7 C21 C22 119.8(3)
O8 C21 C22 117.0(3)
C23 C22 C21 107.4(3)
C23 C22 C24 110.6(4)
C21 C22 C24 110.1(3)
C23 C22 C25 108.7(4)
C21 C22 C25 108.3(3)
C24 C22 C25 111.6(3)
C31 C25 C22 114.9(3)
O1 C26 O2 122.4(3)
O1 C26 C27 119.8(4)
O2 C26 C27 117.9(3)
C26 C27 C29 111.3(3)
C26 C27 C28 106.5(3)
C29 C27 C28 110.5(4)
C26 C27 C30 108.7(3)
C29 C27 C30 110.8(4)
C28 C27 C30 108.9(4)
C33 C30 C27 114.6(3)
C36 C31 C32 117.8(5)
C36 C31 C25 122.9(4)
C32 C31 C25 119.3(4)
C33 C32 C31 122.5(4)
C32 C33 C34 117.6(4)
C32 C33 C30 120.0(4)
C34 C33 C30 122.3(4)
C35 C34 C33 120.7(5)
C36 C35 C34 120.6(5)
C35 C36 C31 120.8(5)
C41 C42 O11 108.6(9)
O12 C44 O11 121.1(6)
O12 C44 C43 124.8(6)
O11 C44 C43 113.9(5)
F1A B F3A 95.4(14)
F1A B F4A 89.4(15)
F3A B F4A 125.5(16)
F1A B F2B 129.5(15)
F3A B F2B 72.4(10)
F4A B F2B 138.1(10)
F1A B F1B 45.2(13)
F3A B F1B 135.5(12)
F4A B F1B 81.2(9)
F2B B F1B 113.4(6)
F1A B F2A 98.7(17)
F3A B F2A 121.4(14)
F4A B F2A 111.3(14)
F2B B F2A 55.1(8)
F1B B F2A 61.4(8)
F1A B F4B 123.1(15)
F3A B F4B 108.7(13)
F4A B F4B 34.8(7)
F2B B F4B 107.1(5)
F1B B F4B 110.9(5)
F2A B F4B 109.9(10)
F1A B F3B 61.3(12)
F3A B F3B 37.8(8)
F4A B F3B 106.0(12)
F2B B F3B 106.7(5)
F1B B F3B 106.2(6)
F2A B F3B 137.3(10)
F4B B F3B 112.6(6)

loop_
_geom_bond_atom_site_label_1
_geom_bond_atom_site_label_2
_geom_bond_distance
Ru1 O3 2.012(2)
Ru1 O5 2.023(2)
Ru1 O7 2.029(2)
Ru1 O1 2.031(2)
Ru1 Ru2 2.2551(4)
Ru1 O9 2.282(2)
Ru2 O6 2.014(2)
Ru2 O4 2.015(2)
Ru2 O2 2.024(2)
Ru2 O8 2.025(2)
Ru2 O10 2.254(3)
O1 C26 1.267(4)
O2 C26 1.271(4)
O3 C1 1.264(4)
O4 C1 1.273(4)
O5 C6 1.271(4)
O6 C6 1.270(4)
O7 C21 1.259(4)
O8 C21 1.274(4)
O11 C44 1.299(6)
O11 C42 1.474(9)
O12 C44 1.217(6)
C1 C2 1.523(5)
C2 C3 1.527(6)
C2 C4 1.529(6)
C2 C5 1.555(6)
C5 C11 1.510(6)
C6 C7 1.520(5)
C7 C9 1.529(6)
C7 C8 1.530(5)
C7 C10 1.567(5)
C10 C13 1.504(6)
C11 C16 1.372(6)
C11 C12 1.379(6)
C12 C13 1.385(5)
C13 C14 1.403(6)
C14 C15 1.371(7)
C15 C16 1.389(7)
C21 C22 1.527(5)
C22 C23 1.527(6)
C22 C24 1.533(6)
C22 C25 1.559(6)
C25 C31 1.512(6)
C26 C27 1.527(5)
C27 C29 1.531(6)
C27 C28 1.540(6)
C27 C30 1.552(5)
C30 C33 1.495(6)
C31 C36 1.391(6)
C31 C32 1.396(6)
C32 C33 1.388(6)
C33 C34 1.397(6)
C34 C35 1.380(7)
C35 C36 1.373(7)
C41 C42 1.312(12)
C43 C44 1.469(7)
B F1A 1.276(14)
B F3A 1.290(13)
B F4A 1.314(13)
B F2B 1.334(6)
B F1B 1.337(7)
B F2A 1.362(13)
B F4B 1.366(6)
B F3B 1.368(7)

loop_
_geom_torsion_atom_site_label_1
_geom_torsion_atom_site_label_2
_geom_torsion_atom_site_label_3
_geom_torsion_atom_site_label_4
_geom_torsion
O3 Ru1 Ru2 O6 -90.64(10)
O5 Ru1 Ru2 O6 1.26(9)
O7 Ru1 Ru2 O6 90.31(10)
O1 Ru1 Ru2 O6 -179.54(9)
O9 Ru1 Ru2 O6 -97(5)
O3 Ru1 Ru2 O4 -0.38(10)
O5 Ru1 Ru2 O4 91.52(10)
O7 Ru1 Ru2 O4 -179.43(10)
O1 Ru1 Ru2 O4 -89.27(10)
O9 Ru1 Ru2 O4 -7(5)
O3 Ru1 Ru2 O2 88.57(10)
O5 Ru1 Ru2 O2 -179.54(9)
O7 Ru1 Ru2 O2 -90.49(10)
O1 Ru1 Ru2 O2 -0.33(9)
O9 Ru1 Ru2 O2 82(5)
O3 Ru1 Ru2 O8 -179.73(10)
O5 Ru1 Ru2 O8 -87.83(10)
O7 Ru1 Ru2 O8 1.22(10)
O1 Ru1 Ru2 O8 91.37(10)
O9 Ru1 Ru2 O8 174(17)
O3 Ru1 Ru2 O10 156.8(9)
O5 Ru1 Ru2 O10 -111.3(9)
O7 Ru1 Ru2 O10 -22.2(9)
O1 Ru1 Ru2 O10 67.9(9)
O9 Ru1 Ru2 O10 150(5)
O3 Ru1 O1 C26 -88.4(3)
O5 Ru1 O1 C26 30(4)
O7 Ru1 O1 C26 90.7(3)
Ru2 Ru1 O1 C26 0.7(2)
O9 Ru1 O1 C26 -178.4(3)
O6 Ru2 O2 C26 64(7)
O4 Ru2 O2 C26 90.0(3)
O8 Ru2 O2 C26 -89.1(3)
O10 Ru2 O2 C26 -175.1(3)
Ru1 Ru2 O2 C26 0.1(2)
O5 Ru1 O3 C1 -88.7(3)
O7 Ru1 O3 C1 47(4)
O1 Ru1 O3 C1 89.9(3)
Ru2 Ru1 O3 C1 0.2(3)
O9 Ru1 O3 C1 -179.9(3)
O6 Ru2 O4 C1 90.9(3)
O2 Ru2 O4 C1 -88.7(3)
O8 Ru2 O4 C1 38(5)
O10 Ru2 O4 C1 -177.2(3)
Ru1 Ru2 O4 C1 0.7(3)
O3 Ru1 O5 C6 87.5(2)
O7 Ru1 O5 C6 -91.6(2)
O1 Ru1 O5 C6 -31(4)
Ru2 Ru1 O5 C6 -1.6(2)
O9 Ru1 O5 C6 177.5(2)
O4 Ru2 O6 C6 -91.4(3)
O2 Ru2 O6 C6 -66(7)
O8 Ru2 O6 C6 87.8(3)
O10 Ru2 O6 C6 173.7(3)
Ru1 Ru2 O6 C6 -1.4(2)
O3 Ru1 O7 C21 -48(4)
O5 Ru1 O7 C21 87.3(3)
O1 Ru1 O7 C21 -91.3(3)
Ru2 Ru1 O7 C21 -1.5(3)
O9 Ru1 O7 C21 178.6(3)
O6 Ru2 O8 C21 -91.6(3)
O4 Ru2 O8 C21 -38(5)
O2 Ru2 O8 C21 88.0(3)
O10 Ru2 O8 C21 176.6(3)
Ru1 Ru2 O8 C21 -1.4(3)
Ru1 O3 C1 O4 0.4(5)
Ru1 O3 C1 C2 -178.5(3)
Ru2 O4 C1 O3 -0.8(5)
Ru2 O4 C1 C2 178.0(3)
O3 C1 C2 C3 59.4(5)
O4 C1 C2 C3 -119.5(4)
O3 C1 C2 C4 -179.5(4)
O4 C1 C2 C4 1.6(6)
O3 C1 C2 C5 -57.5(5)
O4 C1 C2 C5 123.6(4)
C1 C2 C5 C11 -56.1(5)
C3 C2 C5 C11 -172.0(4)
C4 C2 C5 C11 65.9(5)
Ru2 O6 C6 O5 0.6(5)
Ru2 O6 C6 C7 -178.6(2)
Ru1 O5 C6 O6 0.9(4)
Ru1 O5 C6 C7 -180.0(2)
O6 C6 C7 C9 118.5(4)
O5 C6 C7 C9 -60.7(4)
O6 C6 C7 C8 -2.9(5)
O5 C6 C7 C8 177.9(3)
O6 C6 C7 C10 -124.4(4)
O5 C6 C7 C10 56.4(4)
C6 C7 C10 C13 57.8(4)
C9 C7 C10 C13 174.6(4)
C8 C7 C10 C13 -64.4(4)
C2 C5 C11 C16 -93.9(5)
C2 C5 C11 C12 87.4(5)
C16 C11 C12 C13 3.2(6)
C5 C11 C12 C13 -178.0(3)
C11 C12 C13 C14 -3.3(6)
C11 C12 C13 C10 177.3(3)
C7 C10 C13 C12 -87.4(4)
C7 C10 C13 C14 93.2(4)
C12 C13 C14 C15 1.2(6)
C10 C13 C14 C15 -179.4(4)
C13 C14 C15 C16 0.8(8)
C12 C11 C16 C15 -1.0(7)
C5 C11 C16 C15 -179.7(4)
C14 C15 C16 C11 -0.9(8)
Ru1 O7 C21 O8 0.9(5)
Ru1 O7 C21 C22 -177.0(3)
Ru2 O8 C21 O7 0.5(5)
Ru2 O8 C21 C22 178.5(2)
O7 C21 C22 C23 119.6(4)
O8 C21 C22 C23 -58.4(5)
O7 C21 C22 C24 -0.9(5)
O8 C21 C22 C24 -178.9(3)
O7 C21 C22 C25 -123.1(4)
O8 C21 C22 C25 58.8(5)
C23 C22 C25 C31 171.8(4)
C21 C22 C25 C31 55.4(5)
C24 C22 C25 C31 -65.9(5)
Ru1 O1 C26 O2 -0.8(5)
Ru1 O1 C26 C27 179.2(2)
Ru2 O2 C26 O1 0.5(5)
Ru2 O2 C26 C27 -179.5(2)
O1 C26 C27 C29 1.9(5)
O2 C26 C27 C29 -178.1(3)
O1 C26 C27 C28 -118.6(4)
O2 C26 C27 C28 61.4(4)
O1 C26 C27 C30 124.2(4)
O2 C26 C27 C30 -55.8(5)
C26 C27 C30 C33 -57.3(5)
C29 C27 C30 C33 65.3(5)
C28 C27 C30 C33 -173.0(4)
C22 C25 C31 C36 92.2(5)
C22 C25 C31 C32 -88.0(5)
C36 C31 C32 C33 -2.5(6)
C25 C31 C32 C33 177.7(3)
C31 C32 C33 C34 2.9(6)
C31 C32 C33 C30 -176.3(3)
C27 C30 C33 C32 87.8(5)
C27 C30 C33 C34 -91.3(5)
C32 C33 C34 C35 -1.0(6)
C30 C33 C34 C35 178.1(4)
C33 C34 C35 C36 -1.1(8)
C34 C35 C36 C31 1.6(8)
C32 C31 C36 C35 0.2(7)
C25 C31 C36 C35 180.0(4)
C44 O11 C42 C41 -154.2(8)
C42 O11 C44 O12 2.0(10)
C42 O11 C44 C43 177.7(7)
